data_4506396
loop_
_publ_author_name
'Ebenezer, Samuel'
'Muthiah, P. Thomas'

_publ_section_title
;
 Design of Co-crystals/Salts of Aminopyrimidines and Carboxylic Acids
 through Recurrently Occurring Synthons
;
_journal_issue 7
_journal_name_full 'Crystal Growth &amp; Design'
_journal_page_first 3766
_journal_paper_doi 10.1021/cg3005954
_journal_volume 12
_journal_year 2012
_chemical_formula_moiety 'C6 H9 N3 O2, C9 H8 O2'
_chemical_formula_sum 'C15 H17 N3 O4'
_chemical_formula_weight 303.32
_chemical_name_systematic
;
 2-amino-4,6-dimethoxypyrimidine-cinnamic acid
;
_space_group_IT_number 2
_symmetry_cell_setting triclinic
_symmetry_space_group_name_Hall '-P 1'
_symmetry_space_group_name_H-M 'P -1'
_atom_sites_solution_hydrogens geom
_atom_sites_solution_primary direct
_atom_sites_solution_secondary difmap
_audit_creation_method SHELXL-97
_cell_angle_alpha 93.866(2)
_cell_angle_beta 92.245(2)
_cell_angle_gamma 97.287(2)
_cell_formula_units_Z 2
_cell_length_a 4.99690(10)
_cell_length_b 11.1131(2)
_cell_length_c 14.0377(3)
_cell_measurement_reflns_used 3540
_cell_measurement_temperature 293(2)
_cell_measurement_theta_max 27.6
_cell_measurement_theta_min 1.5
_cell_volume 770.58(3)
_computing_cell_refinement 'SAINT (Bruker, 2008)'
_computing_data_collection 'SMART APEX II (Bruker, 2008)'
_computing_data_reduction 'SAINT (Bruker, 2008)'
_computing_molecular_graphics 'Mercury 2.2 (Macrae et al., 2006)'
_computing_publication_material 'PLATON (Spek, 2003)'
_computing_structure_refinement 'SHELXL-97 (Sheldrick, 2008)'
_computing_structure_solution 'SHELXS-97 (Sheldrick, 2008)'
_diffrn_ambient_temperature 293(2)
_diffrn_measured_fraction_theta_full 0.987
_diffrn_measured_fraction_theta_max 0.987
_diffrn_measurement_device_type 'Bruker SMART APEX II CCD area-detector'
_diffrn_measurement_method '\f and \w scans'
_diffrn_radiation_monochromator graphite
_diffrn_radiation_source 'fine-focus sealed tube'
_diffrn_radiation_type MoK\a
_diffrn_radiation_wavelength 0.71073
_diffrn_reflns_av_R_equivalents 0.0467
_diffrn_reflns_av_sigmaI/netI 0.0413
_diffrn_reflns_limit_h_max 6
_diffrn_reflns_limit_h_min -6
_diffrn_reflns_limit_k_max 14
_diffrn_reflns_limit_k_min -14
_diffrn_reflns_limit_l_max 18
_diffrn_reflns_limit_l_min -18
_diffrn_reflns_number 15150
_diffrn_reflns_theta_full 27.58
_diffrn_reflns_theta_max 27.58
_diffrn_reflns_theta_min 1.46
_exptl_absorpt_coefficient_mu 0.097
_exptl_absorpt_correction_T_max 0.9810
_exptl_absorpt_correction_T_min 0.9735
_exptl_absorpt_correction_type multi-scan
_exptl_absorpt_process_details 'SADABS; (Bruker, 2008)'
_exptl_crystal_colour colourless
_exptl_crystal_density_diffrn 1.307
_exptl_crystal_density_method 'not measured'
_exptl_crystal_description prism
_exptl_crystal_F_000 320
_exptl_crystal_size_max 0.28
_exptl_crystal_size_mid 0.22
_exptl_crystal_size_min 0.20
_refine_diff_density_max 0.239
_refine_diff_density_min -0.185
_refine_diff_density_rms 0.069
_refine_ls_extinction_coef 0.018(5)
_refine_ls_extinction_expression Fc^*^=kFc[1+0.001xFc^2^\l^3^/sin(2\q)]^-1/4^
_refine_ls_extinction_method SHELXL
_refine_ls_goodness_of_fit_ref 0.995
_refine_ls_hydrogen_treatment constr
_refine_ls_matrix_type full
_refine_ls_number_parameters 203
_refine_ls_number_reflns 3540
_refine_ls_number_restraints 0
_refine_ls_restrained_S_all 0.995
_refine_ls_R_factor_all 0.0928
_refine_ls_R_factor_gt 0.0459
_refine_ls_shift/su_max 0.000
_refine_ls_shift/su_mean 0.000
_refine_ls_structure_factor_coef Fsqd
_refine_ls_weighting_details 'calc w=1/[\s^2^(Fo^2^)+(0.0798P)^2^+0.0000P] where P=(Fo^2^+2Fc^2^)/3'
_refine_ls_weighting_scheme calc
_refine_ls_wR_factor_gt 0.1178
_refine_ls_wR_factor_ref 0.1521
_reflns_number_gt 2030
_reflns_number_total 3540
_reflns_threshold_expression >2sigma(I)
_cod_data_source_file cg3005954_si_001.cif
_cod_data_source_block MOPCA
_cod_depositor_comments
;
The following automatic conversions were performed:

'_symmetry_cell_setting' value 'Triclinic' changed to 'triclinic'
according to /home/saulius/struct/CIF-dictionaries/cif_core.dic
dictionary named 'cif_core.dic' version 2.4.1 from 2010-06-29.

Automatic conversion script
Id: cif_fix_values 1891 2012-01-12 08:04:46Z andrius 

 Adding full bibliography for 4506394--4506407.cif.
;
_cod_database_code 4506396

loop_
_symmetry_equiv_pos_as_xyz
'x, y, z'
'-x, -y, -z'

loop_
_atom_site_label
_atom_site_type_symbol
_atom_site_fract_x
_atom_site_fract_y
_atom_site_fract_z
_atom_site_U_iso_or_equiv
_atom_site_adp_type
_atom_site_occupancy
_atom_site_symmetry_multiplicity
_atom_site_calc_flag
_atom_site_refinement_flags
N1 N 0.0843(3) 0.28932(12) 0.13529(10) 0.0443(4) Uani 1 1 d .
O1 O 0.4824(3) 0.33946(11) 0.27449(9) 0.0578(4) Uani 1 1 d .
H1 H 0.3616 0.3146 0.2341 0.087 Uiso 1 1 calc R
N3 N -0.1579(3) 0.16026(12) 0.00756(10) 0.0442(4) Uani 1 1 d .
O8 O 0.0023(3) 0.47804(11) 0.17337(9) 0.0562(4) Uani 1 1 d .
O7 O -0.4902(3) 0.23688(11) -0.07952(9) 0.0612(4) Uani 1 1 d .
O2 O 0.5487(3) 0.14501(12) 0.26490(10) 0.0706(5) Uani 1 1 d .
N2 N 0.1734(3) 0.09552(13) 0.10202(11) 0.0577(5) Uani 1 1 d .
H2A H 0.2940 0.1074 0.1483 0.069 Uiso 1 1 calc R
H2B H 0.1457 0.0264 0.0693 0.069 Uiso 1 1 calc R
C2 C 0.0293(3) 0.18411(15) 0.08100(11) 0.0426(4) Uani 1 1 d .
C6 C -0.0649(4) 0.37684(15) 0.11554(12) 0.0437(4) Uani 1 1 d .
C10 C 0.8222(4) 0.28501(17) 0.37336(13) 0.0525(5) Uani 1 1 d .
H10 H 0.8579 0.3667 0.3949 0.063 Uiso 1 1 calc R
C4 C -0.2986(4) 0.25062(16) -0.00813(12) 0.0463(4) Uani 1 1 d .
C9 C 0.6074(4) 0.24827(17) 0.29924(12) 0.0481(4) Uani 1 1 d .
C5 C -0.2643(4) 0.36208(16) 0.04350(13) 0.0506(5) Uani 1 1 d .
H5 H -0.3687 0.4232 0.0305 0.061 Uiso 1 1 calc R
C11 C 0.9660(4) 0.20792(17) 0.41066(13) 0.0519(5) Uani 1 1 d .
H11 H 0.9302 0.1278 0.3851 0.062 Uiso 1 1 calc R
C8 C -0.1607(4) 0.57371(17) 0.16419(15) 0.0656(6) Uani 1 1 d .
H8A H -0.1451 0.6030 0.1016 0.098 Uiso 1 1 calc R
H8B H -0.1006 0.6390 0.2115 0.098 Uiso 1 1 calc R
H8C H -0.3458 0.5435 0.1733 0.098 Uiso 1 1 calc R
C12 C 1.1751(4) 0.23212(17) 0.48721(12) 0.0496(5) Uani 1 1 d .
C7 C -0.5433(5) 0.12198(18) -0.13380(14) 0.0644(6) Uani 1 1 d .
H7A H -0.3877 0.1078 -0.1688 0.097 Uiso 1 1 calc R
H7B H -0.6954 0.1226 -0.1777 0.097 Uiso 1 1 calc R
H7C H -0.5825 0.0585 -0.0913 0.097 Uiso 1 1 calc R
C14 C 1.4608(5) 0.3674(2) 0.60096(15) 0.0729(6) Uani 1 1 d .
H14 H 1.5210 0.4461 0.6264 0.088 Uiso 1 1 calc R
C15 C 1.5646(5) 0.2706(2) 0.63719(15) 0.0762(7) Uani 1 1 d .
H15 H 1.6935 0.2833 0.6877 0.091 Uiso 1 1 calc R
C13 C 1.2675(4) 0.34821(18) 0.52696(14) 0.0621(5) Uani 1 1 d .
H13 H 1.1976 0.4145 0.5032 0.075 Uiso 1 1 calc R
C17 C 1.2872(4) 0.13622(19) 0.52445(14) 0.0615(5) Uani 1 1 d .
H17 H 1.2322 0.0573 0.4985 0.074 Uiso 1 1 calc R
C16 C 1.4784(5) 0.1558(2) 0.59910(15) 0.0734(6) Uani 1 1 d .
H16 H 1.5490 0.0901 0.6236 0.088 Uiso 1 1 calc R

loop_
_atom_site_aniso_label
_atom_site_aniso_U_11
_atom_site_aniso_U_22
_atom_site_aniso_U_33
_atom_site_aniso_U_23
_atom_site_aniso_U_13
_atom_site_aniso_U_12
N1 0.0433(8) 0.0427(8) 0.0475(8) 0.0004(6) -0.0058(7) 0.0118(7)
O1 0.0597(9) 0.0524(7) 0.0598(8) -0.0011(6) -0.0163(7) 0.0103(7)
N3 0.0436(8) 0.0446(8) 0.0446(8) 0.0009(6) -0.0074(7) 0.0105(7)
O8 0.0592(8) 0.0437(7) 0.0653(8) -0.0068(6) -0.0114(7) 0.0152(6)
O7 0.0669(9) 0.0529(7) 0.0640(8) 0.0014(6) -0.0289(7) 0.0195(7)
O2 0.0780(10) 0.0543(8) 0.0766(9) -0.0064(7) -0.0346(8) 0.0154(8)
N2 0.0629(10) 0.0470(9) 0.0626(10) -0.0110(7) -0.0274(8) 0.0225(8)
C2 0.0411(9) 0.0434(9) 0.0440(9) 0.0011(7) -0.0029(8) 0.0104(8)
C6 0.0444(10) 0.0385(9) 0.0482(9) 0.0014(7) 0.0002(8) 0.0072(8)
C10 0.0532(11) 0.0518(10) 0.0504(10) -0.0029(8) -0.0059(9) 0.0041(10)
C4 0.0457(10) 0.0480(10) 0.0458(9) 0.0062(8) -0.0069(8) 0.0096(9)
C9 0.0475(11) 0.0508(11) 0.0456(10) 0.0011(8) -0.0029(8) 0.0075(9)
C5 0.0525(11) 0.0448(10) 0.0571(10) 0.0047(8) -0.0078(9) 0.0190(9)
C11 0.0540(11) 0.0488(10) 0.0506(10) 0.0000(8) -0.0072(9) 0.0030(9)
C8 0.0730(14) 0.0439(10) 0.0809(14) -0.0067(9) -0.0081(12) 0.0214(10)
C12 0.0460(10) 0.0570(11) 0.0450(9) 0.0023(8) -0.0028(8) 0.0058(9)
C7 0.0722(14) 0.0594(12) 0.0593(11) -0.0043(9) -0.0281(10) 0.0133(11)
C14 0.0775(15) 0.0742(14) 0.0597(12) -0.0109(11) -0.0134(12) -0.0053(13)
C15 0.0701(15) 0.1029(19) 0.0524(12) 0.0018(12) -0.0188(11) 0.0073(14)
C13 0.0660(14) 0.0602(12) 0.0584(11) -0.0009(9) -0.0083(10) 0.0078(11)
C17 0.0604(13) 0.0612(12) 0.0613(12) 0.0043(9) -0.0116(10) 0.0061(11)
C16 0.0725(15) 0.0843(16) 0.0651(13) 0.0110(11) -0.0168(12) 0.0200(13)

loop_
_atom_type_symbol
_atom_type_description
_atom_type_scat_dispersion_real
_atom_type_scat_dispersion_imag
_atom_type_scat_source
C C 0.0033 0.0016 'International Tables Vol C Tables 4.2.6.8 and 6.1.1.4'
H H 0.0000 0.0000 'International Tables Vol C Tables 4.2.6.8 and 6.1.1.4'
N N 0.0061 0.0033 'International Tables Vol C Tables 4.2.6.8 and 6.1.1.4'
O O 0.0106 0.0060 'International Tables Vol C Tables 4.2.6.8 and 6.1.1.4'

loop_
_geom_angle_atom_site_label_1
_geom_angle_atom_site_label_2
_geom_angle_atom_site_label_3
_geom_angle
C6 N1 C2 116.32(14)
C9 O1 H1 109.5
C4 N3 C2 114.55(14)
C6 O8 C8 116.94(14)
C4 O7 C7 118.52(14)
C2 N2 H2A 120.0
C2 N2 H2B 120.0
H2A N2 H2B 120.0
N2 C2 N1 116.49(15)
N2 C2 N3 117.47(14)
N1 C2 N3 126.04(15)
N1 C6 O8 112.27(15)
N1 C6 C5 122.68(15)
O8 C6 C5 125.04(16)
C11 C10 C9 122.87(18)
C11 C10 H10 118.6
C9 C10 H10 118.6
N3 C4 O7 119.59(16)
N3 C4 C5 124.86(16)
O7 C4 C5 115.55(16)
O2 C9 O1 123.37(16)
O2 C9 C10 123.87(17)
O1 C9 C10 112.76(16)
C6 C5 C4 115.53(16)
C6 C5 H5 122.2
C4 C5 H5 122.2
C10 C11 C12 128.01(18)
C10 C11 H11 116.0
C12 C11 H11 116.0
O8 C8 H8A 109.5
O8 C8 H8B 109.5
H8A C8 H8B 109.5
O8 C8 H8C 109.5
H8A C8 H8C 109.5
H8B C8 H8C 109.5
C13 C12 C17 117.26(18)
C13 C12 C11 122.91(18)
C17 C12 C11 119.83(18)
O7 C7 H7A 109.5
O7 C7 H7B 109.5
H7A C7 H7B 109.5
O7 C7 H7C 109.5
H7A C7 H7C 109.5
H7B C7 H7C 109.5
C15 C14 C13 120.0(2)
C15 C14 H14 120.0
C13 C14 H14 120.0
C16 C15 C14 119.8(2)
C16 C15 H15 120.1
C14 C15 H15 120.1
C14 C13 C12 121.3(2)
C14 C13 H13 119.3
C12 C13 H13 119.3
C16 C17 C12 121.2(2)
C16 C17 H17 119.4
C12 C17 H17 119.4
C15 C16 C17 120.4(2)
C15 C16 H16 119.8
C17 C16 H16 119.8

loop_
_geom_bond_atom_site_label_1
_geom_bond_atom_site_label_2
_geom_bond_distance
N1 C6 1.335(2)
N1 C2 1.344(2)
O1 C9 1.315(2)
O1 H1 0.8200
N3 C4 1.322(2)
N3 C2 1.354(2)
O8 C6 1.3402(19)
O8 C8 1.428(2)
O7 C4 1.346(2)
O7 C7 1.431(2)
O2 C9 1.210(2)
N2 C2 1.333(2)
N2 H2A 0.8600
N2 H2B 0.8600
C6 C5 1.378(2)
C10 C11 1.308(2)
C10 C9 1.465(2)
C10 H10 0.9300
C4 C5 1.380(3)
C5 H5 0.9300
C11 C12 1.456(2)
C11 H11 0.9300
C8 H8A 0.9600
C8 H8B 0.9600
C8 H8C 0.9600
C12 C13 1.386(3)
C12 C17 1.388(3)
C7 H7A 0.9600
C7 H7B 0.9600
C7 H7C 0.9600
C14 C15 1.371(3)
C14 C13 1.377(3)
C14 H14 0.9300
C15 C16 1.360(3)
C15 H15 0.9300
C13 H13 0.9300
C17 C16 1.377(3)
C17 H17 0.9300
C16 H16 0.9300

loop_
_cod_related_entry_id
_cod_related_entry_database
_cod_related_entry_code
1 ChemSpider 30652456
